data_4101779
loop_
_publ_author_name
'Zhaochao Xu'
'Kyung-Hwa Baek'
'Ha Na Kim'
'Jingnan Cui'
'Xuhong Qian'
'David R. Spring'
'Injae Shin'
'Juyoung Yoon'

_publ_section_title
;
 Zn2+-Triggered Amide Tautomerization Produces a Highly Zn2+-Selective,
 Cell-Permeable, and Ratiometric Fluorescent Sensor
;
_journal_name_full 'Journal of the American Chemical Society'
_journal_page_first 601
_journal_page_last 610
_journal_paper_doi 10.1021/ja907334j
_journal_volume 132
_journal_year 2010
_chemical_formula_moiety 'C22 H23 N5 O Zn, 2(Cl O4), H2 O'
_chemical_formula_sum 'C22 H25 Cl2 N5 O10 Zn'
_chemical_formula_weight 655.74
_chemical_name_systematic
; 
 ? 
;
_space_group_IT_number 15
_symmetry_cell_setting monoclinic
_symmetry_space_group_name_Hall '-C 2yc'
_symmetry_space_group_name_H-M 'C 1 2/c 1'
_atom_sites_solution_hydrogens geom
_atom_sites_solution_primary direct
_atom_sites_solution_secondary difmap
_audit_creation_method SHELXL-97
_cell_angle_alpha 90.00
_cell_angle_beta 102.279(1)
_cell_angle_gamma 90.00
_cell_formula_units_Z 8
_cell_length_a 21.3422(3)
_cell_length_b 13.3525(2)
_cell_length_c 19.5085(3)
_cell_measurement_reflns_used 20446
_cell_measurement_temperature 180(2)
_cell_measurement_theta_max 33.73
_cell_measurement_theta_min 1.02
_cell_volume 5432.19(14)
_computing_cell_refinement 'HKL Scalepack (Otwinowski & Minor 1997)'
_computing_data_collection 'Collect (Nonius B.V. 1998)'
_computing_data_reduction
;
 HKL Denzo and Scalepack (Otwinowski & Minor 1997)
;
_computing_publication_material 'SHELXL-97 (Sheldrick 1997)'
_computing_structure_refinement 'SHELXL-97 (Sheldrick 1997)'
_computing_structure_solution 'SIR-92 (Altomare et al. 1994)'
_diffrn_ambient_temperature 180(2)
_diffrn_measured_fraction_theta_full 0.989
_diffrn_measured_fraction_theta_max 0.989
_diffrn_measurement_device_type 'Nonius Kappa CCD'
_diffrn_measurement_method 'Thin slice \w and \f scans'
_diffrn_radiation_source 'fine-focus sealed tube'
_diffrn_radiation_type MoK\a
_diffrn_radiation_wavelength 0.71073
_diffrn_reflns_av_R_equivalents 0.0333
_diffrn_reflns_av_sigmaI/netI 0.0422
_diffrn_reflns_limit_h_max 33
_diffrn_reflns_limit_h_min -33
_diffrn_reflns_limit_k_max 20
_diffrn_reflns_limit_k_min -20
_diffrn_reflns_limit_l_max 30
_diffrn_reflns_limit_l_min -30
_diffrn_reflns_number 22556
_diffrn_reflns_theta_full 33.76
_diffrn_reflns_theta_max 33.76
_diffrn_reflns_theta_min 3.58
_exptl_absorpt_coefficient_mu 1.165
_exptl_absorpt_correction_T_max 0.958
_exptl_absorpt_correction_T_min 0.858
_exptl_absorpt_correction_type multi-scan
_exptl_absorpt_process_details
;
multi-scan from symmetry-related measurements 
 Sortav (Blessing 1995)
;
_exptl_crystal_colour colourless
_exptl_crystal_density_diffrn 1.604
_exptl_crystal_density_method 'not measured'
_exptl_crystal_description block
_exptl_crystal_F_000 2688
_exptl_crystal_size_max 0.28
_exptl_crystal_size_mid 0.23
_exptl_crystal_size_min 0.12
_refine_diff_density_max 0.558
_refine_diff_density_min -0.510
_refine_diff_density_rms 0.072
_refine_ls_extinction_method none
_refine_ls_goodness_of_fit_ref 1.039
_refine_ls_hydrogen_treatment mixed
_refine_ls_matrix_type full
_refine_ls_number_parameters 368
_refine_ls_number_reflns 10755
_refine_ls_number_restraints 0
_refine_ls_restrained_S_all 1.039
_refine_ls_R_factor_all 0.0621
_refine_ls_R_factor_gt 0.0438
_refine_ls_shift/su_max 0.032
_refine_ls_shift/su_mean 0.000
_refine_ls_structure_factor_coef Fsqd
_refine_ls_weighting_details 'calc w=1/[\s^2^(Fo^2^)+(0.0373P)^2^+8.3130P] where P=(Fo^2^+2Fc^2^)/3'
_refine_ls_weighting_scheme calc
_refine_ls_wR_factor_gt 0.1009
_refine_ls_wR_factor_ref 0.1120
_reflns_number_gt 8420
_reflns_number_total 10755
_reflns_threshold_expression >2sigma(I)
_cod_data_source_file ja907334j_si_001.cif
_cod_data_source_block ds0906
_cod_database_code 4101779

loop_
_symmetry_equiv_pos_as_xyz
'x, y, z'
'-x, y, -z+1/2'
'x+1/2, y+1/2, z'
'-x+1/2, y+1/2, -z+1/2'
'-x, -y, -z'
'x, -y, z-1/2'
'-x+1/2, -y+1/2, -z'
'x+1/2, -y+1/2, z-1/2'

loop_
_atom_site_label
_atom_site_type_symbol
_atom_site_fract_x
_atom_site_fract_y
_atom_site_fract_z
_atom_site_U_iso_or_equiv
_atom_site_adp_type
_atom_site_occupancy
_atom_site_symmetry_multiplicity
_atom_site_calc_flag
_atom_site_refinement_flags
_atom_site_disorder_assembly
_atom_site_disorder_group
Zn1 Zn 0.163872(9) 0.593869(14) 0.086247(10) 0.02259(5) Uani 1 1 d . . .
O1 O 0.24015(6) 0.59863(10) 0.16626(6) 0.0266(2) Uani 1 1 d . . .
N1 N 0.28076(7) 0.66079(11) 0.27525(7) 0.0261(3) Uani 1 1 d . . .
H1N H 0.2714 0.6993 0.3083 0.031 Uiso 1 1 calc R . .
N2 N 0.12228(6) 0.68019(11) 0.16215(7) 0.0238(2) Uani 1 1 d . . .
N3 N 0.14474(7) 0.72513(11) 0.03167(7) 0.0258(3) Uani 1 1 d . . .
N4 N 0.08940(7) 0.50218(11) 0.09310(7) 0.0253(3) Uani 1 1 d . . .
N5 N 0.20813(8) 0.51311(12) 0.02110(8) 0.0313(3) Uani 1 1 d . . .
C1 C 0.46442(10) 0.53343(18) 0.33099(12) 0.0414(5) Uani 1 1 d . . .
H1 H 0.5063 0.5059 0.3442 0.050 Uiso 1 1 calc R . .
C2 C 0.42067(9) 0.49320(16) 0.27532(10) 0.0343(4) Uani 1 1 d . . .
H2 H 0.4326 0.4375 0.2506 0.041 Uiso 1 1 calc R . .
C3 C 0.35951(9) 0.53322(14) 0.25500(9) 0.0300(3) Uani 1 1 d . . .
H3 H 0.3296 0.5049 0.2168 0.036 Uiso 1 1 calc R . .
C4 C 0.34230(8) 0.61516(13) 0.29103(9) 0.0259(3) Uani 1 1 d . . .
C5 C 0.38597(9) 0.65513(16) 0.34749(11) 0.0366(4) Uani 1 1 d . . .
H5 H 0.3741 0.7106 0.3725 0.044 Uiso 1 1 calc R . .
C6 C 0.44699(10) 0.61401(19) 0.36741(13) 0.0451(5) Uani 1 1 d . . .
H6 H 0.4768 0.6413 0.4061 0.054 Uiso 1 1 calc R . .
C7 C 0.23555(8) 0.65299(13) 0.21724(8) 0.0241(3) Uani 1 1 d . . .
C8 C 0.17675(8) 0.71909(13) 0.21422(9) 0.0271(3) Uani 1 1 d . . .
H8A H 0.1656 0.7209 0.2609 0.033 Uiso 1 1 calc R . .
H8B H 0.1865 0.7883 0.2016 0.033 Uiso 1 1 calc R . .
C9 C 0.08333(9) 0.75947(14) 0.12097(10) 0.0299(3) Uani 1 1 d . . .
H9A H 0.0812 0.8178 0.1517 0.036 Uiso 1 1 calc R . .
H9B H 0.0391 0.7344 0.1038 0.036 Uiso 1 1 calc R . .
C10 C 0.08223(8) 0.60983(13) 0.19238(9) 0.0273(3) Uani 1 1 d . . .
H10A H 0.0464 0.6469 0.2056 0.033 Uiso 1 1 calc R . .
H10B H 0.1083 0.5796 0.2355 0.033 Uiso 1 1 calc R . .
C11 C 0.11037(8) 0.79254(13) 0.05924(9) 0.0274(3) Uani 1 1 d . . .
C12 C 0.09635(10) 0.88614(15) 0.02900(12) 0.0369(4) Uani 1 1 d . . .
H12 H 0.0727 0.9335 0.0495 0.044 Uiso 1 1 calc R . .
C13 C 0.11730(11) 0.90948(16) -0.03146(12) 0.0422(5) Uani 1 1 d . . .
H13 H 0.1077 0.9729 -0.0532 0.051 Uiso 1 1 calc R . .
C14 C 0.15230(10) 0.83978(17) -0.05999(11) 0.0396(4) Uani 1 1 d . . .
H14 H 0.1668 0.8543 -0.1017 0.048 Uiso 1 1 calc R . .
C15 C 0.16572(9) 0.74854(15) -0.02669(10) 0.0317(4) Uani 1 1 d . . .
H15 H 0.1905 0.7009 -0.0456 0.038 Uiso 1 1 calc R . .
C16 C 0.05555(8) 0.52773(14) 0.14097(9) 0.0274(3) Uani 1 1 d . . .
C17 C 0.00035(10) 0.47578(18) 0.14638(11) 0.0405(5) Uani 1 1 d . . .
H17 H -0.0242 0.4962 0.1793 0.049 Uiso 1 1 calc R . .
C18 C -0.01851(11) 0.3941(2) 0.10329(13) 0.0473(5) Uani 1 1 d . . .
H18 H -0.0559 0.3573 0.1066 0.057 Uiso 1 1 calc R . .
C19 C 0.01746(10) 0.36661(16) 0.05550(11) 0.0392(4) Uani 1 1 d . . .
H19 H 0.0058 0.3098 0.0262 0.047 Uiso 1 1 calc R . .
C20 C 0.07071(9) 0.42291(14) 0.05074(10) 0.0311(3) Uani 1 1 d . . .
H20 H 0.0948 0.4054 0.0168 0.037 Uiso 1 1 calc R . .
C21 C 0.23375(9) 0.46444(14) -0.01221(9) 0.0302(3) Uani 1 1 d . . .
C22 C 0.26742(12) 0.40347(19) -0.05429(13) 0.0455(5) Uani 1 1 d . . .
H22A H 0.2363 0.3660 -0.0891 0.055 Uiso 1 1 calc R . .
H22B H 0.2958 0.3565 -0.0239 0.055 Uiso 1 1 calc R . .
H22C H 0.2929 0.4467 -0.0784 0.055 Uiso 1 1 calc R . .
Cl1 Cl 0.18160(3) 0.40290(4) 0.31166(3) 0.03975(11) Uani 1 1 d . . .
O2 O 0.15129(8) 0.48178(15) 0.34174(9) 0.0524(4) Uani 1 1 d . . .
O3 O 0.14126(15) 0.31861(19) 0.30234(16) 0.0981(9) Uani 1 1 d . . .
O4 O 0.19441(13) 0.43626(18) 0.24674(12) 0.0775(7) Uani 1 1 d . . .
O5 O 0.24021(11) 0.3765(2) 0.35889(13) 0.0861(8) Uani 1 1 d . . .
Cl2 Cl 0.10006(2) 0.79350(4) 0.39839(3) 0.03673(10) Uani 1 1 d . . .
O6 O 0.05984(11) 0.7666(2) 0.33305(12) 0.0875(8) Uani 1 1 d . . .
O7 O 0.14250(9) 0.87275(14) 0.38615(11) 0.0526(4) Uani 1 1 d . . .
O8 O 0.13779(14) 0.7132(2) 0.4309(2) 0.1210(13) Uani 1 1 d . . .
O9 O 0.06157(9) 0.83104(17) 0.44381(10) 0.0620(5) Uani 1 1 d . . .
O1W O 0.23304(8) 0.32590(13) 0.13902(9) 0.0411(3) Uani 1 1 d . . .
H2W H 0.2265(14) 0.370(2) 0.1667(16) 0.049 Uiso 1 1 d . . .
H1W H 0.2655(14) 0.345(2) 0.1283(15) 0.049 Uiso 1 1 d . . .

loop_
_atom_site_aniso_label
_atom_site_aniso_U_11
_atom_site_aniso_U_22
_atom_site_aniso_U_33
_atom_site_aniso_U_23
_atom_site_aniso_U_13
_atom_site_aniso_U_12
Zn1 0.02293(9) 0.02530(9) 0.02011(8) -0.00121(7) 0.00589(6) -0.00065(7)
O1 0.0236(5) 0.0339(6) 0.0223(5) -0.0047(5) 0.0047(4) 0.0020(5)
N1 0.0236(6) 0.0311(7) 0.0231(6) -0.0049(5) 0.0038(5) 0.0015(5)
N2 0.0207(6) 0.0271(6) 0.0232(6) -0.0006(5) 0.0040(5) 0.0011(5)
N3 0.0249(6) 0.0276(6) 0.0242(6) 0.0009(5) 0.0038(5) -0.0034(5)
N4 0.0252(6) 0.0270(6) 0.0237(6) -0.0010(5) 0.0050(5) -0.0023(5)
N5 0.0362(8) 0.0339(7) 0.0253(7) -0.0025(6) 0.0097(6) 0.0005(6)
C1 0.0284(9) 0.0477(12) 0.0458(11) -0.0011(9) 0.0025(8) 0.0074(8)
C2 0.0336(9) 0.0364(9) 0.0336(9) 0.0010(7) 0.0084(7) 0.0086(8)
C3 0.0308(8) 0.0316(8) 0.0268(8) -0.0014(6) 0.0045(6) 0.0014(7)
C4 0.0230(7) 0.0308(8) 0.0238(7) -0.0002(6) 0.0051(5) -0.0006(6)
C5 0.0277(8) 0.0415(10) 0.0371(9) -0.0104(8) -0.0010(7) 0.0033(8)
C6 0.0290(9) 0.0519(13) 0.0478(12) -0.0111(10) -0.0068(8) 0.0031(9)
C7 0.0229(7) 0.0268(7) 0.0231(7) -0.0012(6) 0.0062(5) -0.0005(6)
C8 0.0235(7) 0.0297(8) 0.0277(7) -0.0061(6) 0.0042(6) 0.0012(6)
C9 0.0273(8) 0.0316(8) 0.0313(8) 0.0018(7) 0.0071(6) 0.0073(7)
C10 0.0266(7) 0.0320(8) 0.0250(7) -0.0026(6) 0.0096(6) -0.0023(6)
C11 0.0244(7) 0.0268(7) 0.0286(8) 0.0006(6) 0.0002(6) -0.0021(6)
C12 0.0354(9) 0.0288(8) 0.0426(10) 0.0060(8) -0.0002(8) 0.0006(7)
C13 0.0418(11) 0.0331(9) 0.0461(11) 0.0147(8) -0.0037(9) -0.0066(8)
C14 0.0387(10) 0.0439(11) 0.0344(9) 0.0134(8) 0.0033(8) -0.0122(9)
C15 0.0297(8) 0.0378(9) 0.0273(8) 0.0038(7) 0.0057(6) -0.0077(7)
C16 0.0231(7) 0.0329(8) 0.0261(7) -0.0009(6) 0.0050(6) -0.0037(6)
C17 0.0302(9) 0.0552(13) 0.0381(10) -0.0062(9) 0.0120(8) -0.0150(9)
C18 0.0379(10) 0.0562(14) 0.0478(12) -0.0069(10) 0.0089(9) -0.0233(10)
C19 0.0399(10) 0.0350(10) 0.0397(10) -0.0056(8) 0.0017(8) -0.0115(8)
C20 0.0324(8) 0.0292(8) 0.0300(8) -0.0042(6) 0.0026(7) -0.0029(7)
C21 0.0318(8) 0.0326(8) 0.0266(8) -0.0034(6) 0.0068(6) 0.0002(7)
C22 0.0455(12) 0.0504(13) 0.0421(11) -0.0154(10) 0.0129(9) 0.0098(10)
Cl1 0.0472(3) 0.0374(2) 0.0386(2) 0.00265(19) 0.0178(2) 0.0089(2)
O2 0.0483(9) 0.0638(11) 0.0451(9) -0.0115(8) 0.0100(7) 0.0210(8)
O3 0.125(2) 0.0624(14) 0.115(2) -0.0146(14) 0.0454(19) -0.0322(15)
O4 0.1151(19) 0.0722(13) 0.0628(13) 0.0217(11) 0.0585(13) 0.0302(14)
O5 0.0675(14) 0.115(2) 0.0749(15) 0.0092(14) 0.0139(12) 0.0526(14)
Cl2 0.0302(2) 0.0335(2) 0.0484(3) 0.00075(19) 0.01266(18) -0.00012(17)
O6 0.0749(15) 0.129(2) 0.0628(13) -0.0446(14) 0.0231(11) -0.0428(15)
O7 0.0488(9) 0.0470(9) 0.0684(12) -0.0003(9) 0.0268(9) -0.0099(8)
O8 0.0884(19) 0.0679(16) 0.212(4) 0.072(2) 0.044(2) 0.0311(14)
O9 0.0481(10) 0.0875(15) 0.0571(11) -0.0215(10) 0.0260(8) -0.0167(10)
O1W 0.0450(8) 0.0393(8) 0.0411(8) 0.0076(6) 0.0135(7) 0.0001(7)

loop_
_atom_type_symbol
_atom_type_description
_atom_type_scat_dispersion_real
_atom_type_scat_dispersion_imag
_atom_type_scat_source
C C 0.0033 0.0016 'International Tables Vol C Tables 4.2.6.8 and 6.1.1.4'
H H 0.0000 0.0000 'International Tables Vol C Tables 4.2.6.8 and 6.1.1.4'
N N 0.0061 0.0033 'International Tables Vol C Tables 4.2.6.8 and 6.1.1.4'
O O 0.0106 0.0060 'International Tables Vol C Tables 4.2.6.8 and 6.1.1.4'
Cl Cl 0.1484 0.1585 'International Tables Vol C Tables 4.2.6.8 and 6.1.1.4'
Zn Zn 0.2839 1.4301 'International Tables Vol C Tables 4.2.6.8 and 6.1.1.4'

loop_
_geom_angle_atom_site_label_1
_geom_angle_atom_site_label_2
_geom_angle_atom_site_label_3
_geom_angle
_geom_angle_site_symmetry_1
_geom_angle_site_symmetry_3
_geom_angle_publ_flag
O1 Zn1 N4 119.03(5) . . ?
O1 Zn1 N5 95.44(6) . . ?
N4 Zn1 N5 101.20(6) . . ?
O1 Zn1 N3 114.68(5) . . ?
N4 Zn1 N3 118.54(6) . . ?
N5 Zn1 N3 101.28(6) . . ?
O1 Zn1 N2 80.60(5) . . ?
N4 Zn1 N2 80.72(5) . . ?
N5 Zn1 N2 176.04(6) . . ?
N3 Zn1 N2 80.65(6) . . ?
C7 O1 Zn1 116.73(11) . . ?
C7 N1 C4 128.51(15) . . ?
C7 N1 H1N 115.7 . . ?
C4 N1 H1N 115.7 . . ?
C8 N2 C9 113.28(14) . . ?
C8 N2 C10 112.96(14) . . ?
C9 N2 C10 111.57(13) . . ?
C8 N2 Zn1 106.08(10) . . ?
C9 N2 Zn1 105.68(10) . . ?
C10 N2 Zn1 106.60(10) . . ?
C11 N3 C15 119.42(16) . . ?
C11 N3 Zn1 115.52(11) . . ?
C15 N3 Zn1 125.01(13) . . ?
C16 N4 C20 119.55(15) . . ?
C16 N4 Zn1 115.92(11) . . ?
C20 N4 Zn1 124.42(12) . . ?
C21 N5 Zn1 176.19(16) . . ?
C2 C1 C6 119.71(19) . . ?
C2 C1 H1 120.1 . . ?
C6 C1 H1 120.1 . . ?
C1 C2 C3 120.81(19) . . ?
C1 C2 H2 119.6 . . ?
C3 C2 H2 119.6 . . ?
C2 C3 C4 119.45(17) . . ?
C2 C3 H3 120.3 . . ?
C4 C3 H3 120.3 . . ?
C5 C4 C3 119.87(17) . . ?
C5 C4 N1 116.12(16) . . ?
C3 C4 N1 123.97(15) . . ?
C4 C5 C6 120.02(19) . . ?
C4 C5 H5 120.0 . . ?
C6 C5 H5 120.0 . . ?
C1 C6 C5 120.12(19) . . ?
C1 C6 H6 119.9 . . ?
C5 C6 H6 119.9 . . ?
O1 C7 N1 123.91(15) . . ?
O1 C7 C8 120.50(14) . . ?
N1 C7 C8 115.54(14) . . ?
N2 C8 C7 110.27(13) . . ?
N2 C8 H8A 109.6 . . ?
C7 C8 H8A 109.6 . . ?
N2 C8 H8B 109.6 . . ?
C7 C8 H8B 109.6 . . ?
H8A C8 H8B 108.1 . . ?
N2 C9 C11 112.22(14) . . ?
N2 C9 H9A 109.2 . . ?
C11 C9 H9A 109.2 . . ?
N2 C9 H9B 109.2 . . ?
C11 C9 H9B 109.2 . . ?
H9A C9 H9B 107.9 . . ?
N2 C10 C16 111.39(14) . . ?
N2 C10 H10A 109.3 . . ?
C16 C10 H10A 109.3 . . ?
N2 C10 H10B 109.3 . . ?
C16 C10 H10B 109.3 . . ?
H10A C10 H10B 108.0 . . ?
N3 C11 C12 121.33(18) . . ?
N3 C11 C9 117.25(15) . . ?
C12 C11 C9 121.26(17) . . ?
C13 C12 C11 119.1(2) . . ?
C13 C12 H12 120.5 . . ?
C11 C12 H12 120.5 . . ?
C14 C13 C12 119.48(19) . . ?
C14 C13 H13 120.3 . . ?
C12 C13 H13 120.3 . . ?
C15 C14 C13 118.69(19) . . ?
C15 C14 H14 120.7 . . ?
C13 C14 H14 120.7 . . ?
N3 C15 C14 122.0(2) . . ?
N3 C15 H15 119.0 . . ?
C14 C15 H15 119.0 . . ?
N4 C16 C17 121.11(17) . . ?
N4 C16 C10 117.62(14) . . ?
C17 C16 C10 121.11(16) . . ?
C18 C17 C16 119.3(2) . . ?
C18 C17 H17 120.4 . . ?
C16 C17 H17 120.4 . . ?
C19 C18 C17 119.28(19) . . ?
C19 C18 H18 120.4 . . ?
C17 C18 H18 120.4 . . ?
C18 C19 C20 119.03(19) . . ?
C18 C19 H19 120.5 . . ?
C20 C19 H19 120.5 . . ?
N4 C20 C19 121.70(19) . . ?
N4 C20 H20 119.2 . . ?
C19 C20 H20 119.2 . . ?
N5 C21 C22 179.0(2) . . ?
C21 C22 H22A 109.5 . . ?
C21 C22 H22B 109.5 . . ?
H22A C22 H22B 109.5 . . ?
C21 C22 H22C 109.5 . . ?
H22A C22 H22C 109.5 . . ?
H22B C22 H22C 109.5 . . ?
O3 Cl1 O4 111.35(18) . . ?
O3 Cl1 O2 109.00(15) . . ?
O4 Cl1 O2 108.95(12) . . ?
O3 Cl1 O5 108.30(19) . . ?
O4 Cl1 O5 110.07(16) . . ?
O2 Cl1 O5 109.13(13) . . ?
O8 Cl2 O9 109.78(18) . . ?
O8 Cl2 O6 112.9(2) . . ?
O9 Cl2 O6 109.21(13) . . ?
O8 Cl2 O7 108.26(15) . . ?
O9 Cl2 O7 108.08(12) . . ?
O6 Cl2 O7 108.47(14) . . ?
H2W O1W H1W 102(3) . . ?

loop_
_geom_bond_atom_site_label_1
_geom_bond_atom_site_label_2
_geom_bond_distance
_geom_bond_site_symmetry_2
_geom_bond_publ_flag
Zn1 O1 2.0024(12) . ?
Zn1 N4 2.0331(14) . ?
Zn1 N5 2.0447(15) . ?
Zn1 N3 2.0463(15) . ?
Zn1 N2 2.2063(14) . ?
O1 C7 1.2519(19) . ?
N1 C7 1.326(2) . ?
N1 C4 1.421(2) . ?
N1 H1N 0.8800 . ?
N2 C8 1.467(2) . ?
N2 C9 1.474(2) . ?
N2 C10 1.475(2) . ?
N3 C11 1.344(2) . ?
N3 C15 1.346(2) . ?
N4 C16 1.341(2) . ?
N4 C20 1.350(2) . ?
N5 C21 1.138(2) . ?
C1 C2 1.382(3) . ?
C1 C6 1.383(3) . ?
C1 H1 0.9500 . ?
C2 C3 1.388(3) . ?
C2 H2 0.9500 . ?
C3 C4 1.391(2) . ?
C3 H3 0.9500 . ?
C4 C5 1.389(2) . ?
C5 C6 1.391(3) . ?
C5 H5 0.9500 . ?
C6 H6 0.9500 . ?
C7 C8 1.525(2) . ?
C8 H8A 0.9900 . ?
C8 H8B 0.9900 . ?
C9 C11 1.508(3) . ?
C9 H9A 0.9900 . ?
C9 H9B 0.9900 . ?
C10 C16 1.513(2) . ?
C10 H10A 0.9900 . ?
C10 H10B 0.9900 . ?
C11 C12 1.387(3) . ?
C12 C13 1.383(3) . ?
C12 H12 0.9500 . ?
C13 C14 1.382(3) . ?
C13 H13 0.9500 . ?
C14 C15 1.382(3) . ?
C14 H14 0.9500 . ?
C15 H15 0.9500 . ?
C16 C17 1.390(2) . ?
C17 C18 1.384(3) . ?
C17 H17 0.9500 . ?
C18 C19 1.377(3) . ?
C18 H18 0.9500 . ?
C19 C20 1.382(3) . ?
C19 H19 0.9500 . ?
C20 H20 0.9500 . ?
C21 C22 1.451(3) . ?
C22 H22A 0.9800 . ?
C22 H22B 0.9800 . ?
C22 H22C 0.9800 . ?
Cl1 O3 1.405(3) . ?
Cl1 O4 1.4227(19) . ?
Cl1 O2 1.4261(16) . ?
Cl1 O5 1.431(2) . ?
Cl2 O8 1.408(2) . ?
Cl2 O9 1.4215(18) . ?
Cl2 O6 1.423(2) . ?
Cl2 O7 1.4454(17) . ?
O1W H2W 0.83(3) . ?
O1W H1W 0.81(3) . ?

loop_
_geom_torsion_atom_site_label_1
_geom_torsion_atom_site_label_2
_geom_torsion_atom_site_label_3
_geom_torsion_atom_site_label_4
_geom_torsion
_geom_torsion_site_symmetry_1
_geom_torsion_site_symmetry_2
_geom_torsion_site_symmetry_3
_geom_torsion_site_symmetry_4
_geom_torsion_publ_flag
N4 Zn1 O1 C7 -81.48(13) . . . . ?
N5 Zn1 O1 C7 172.50(13) . . . . ?
N3 Zn1 O1 C7 67.42(13) . . . . ?
N2 Zn1 O1 C7 -7.67(12) . . . . ?
O1 Zn1 N2 C8 18.46(11) . . . . ?
N4 Zn1 N2 C8 140.16(11) . . . . ?
N5 Zn1 N2 C8 20.9(9) . . . . ?
N3 Zn1 N2 C8 -98.68(11) . . . . ?
O1 Zn1 N2 C9 139.00(11) . . . . ?
N4 Zn1 N2 C9 -99.31(11) . . . . ?
N5 Zn1 N2 C9 141.4(8) . . . . ?
N3 Zn1 N2 C9 21.86(11) . . . . ?
O1 Zn1 N2 C10 -102.17(11) . . . . ?
N4 Zn1 N2 C10 19.52(10) . . . . ?
N5 Zn1 N2 C10 -99.7(9) . . . . ?
N3 Zn1 N2 C10 140.69(11) . . . . ?
O1 Zn1 N3 C11 -83.65(12) . . . . ?
N4 Zn1 N3 C11 65.41(13) . . . . ?
N5 Zn1 N3 C11 174.92(12) . . . . ?
N2 Zn1 N3 C11 -8.59(12) . . . . ?
O1 Zn1 N3 C15 93.92(14) . . . . ?
N4 Zn1 N3 C15 -117.01(14) . . . . ?
N5 Zn1 N3 C15 -7.51(15) . . . . ?
N2 Zn1 N3 C15 168.98(15) . . . . ?
O1 Zn1 N4 C16 68.04(14) . . . . ?
N5 Zn1 N4 C16 170.78(12) . . . . ?
N3 Zn1 N4 C16 -79.66(13) . . . . ?
N2 Zn1 N4 C16 -5.70(12) . . . . ?
O1 Zn1 N4 C20 -115.74(14) . . . . ?
N5 Zn1 N4 C20 -13.00(16) . . . . ?
N3 Zn1 N4 C20 96.56(15) . . . . ?
N2 Zn1 N4 C20 170.52(15) . . . . ?
O1 Zn1 N5 C21 52(2) . . . . ?
N4 Zn1 N5 C21 -70(2) . . . . ?
N3 Zn1 N5 C21 168(2) . . . . ?
N2 Zn1 N5 C21 49(3) . . . . ?
C6 C1 C2 C3 0.6(3) . . . . ?
C1 C2 C3 C4 0.3(3) . . . . ?
C2 C3 C4 C5 -1.0(3) . . . . ?
C2 C3 C4 N1 -178.98(17) . . . . ?
C7 N1 C4 C5 164.31(19) . . . . ?
C7 N1 C4 C3 -17.6(3) . . . . ?
C3 C4 C5 C6 0.8(3) . . . . ?
N1 C4 C5 C6 178.9(2) . . . . ?
C2 C1 C6 C5 -0.8(4) . . . . ?
C4 C5 C6 C1 0.1(4) . . . . ?
Zn1 O1 C7 N1 177.10(13) . . . . ?
Zn1 O1 C7 C8 -5.6(2) . . . . ?
C4 N1 C7 O1 2.6(3) . . . . ?
C4 N1 C7 C8 -174.84(16) . . . . ?
C9 N2 C8 C7 -140.39(14) . . . . ?
C10 N2 C8 C7 91.52(16) . . . . ?
Zn1 N2 C8 C7 -24.91(16) . . . . ?
O1 C7 C8 N2 22.4(2) . . . . ?
N1 C7 C8 N2 -160.00(15) . . . . ?
C8 N2 C9 C11 84.49(18) . . . . ?
C10 N2 C9 C11 -146.71(15) . . . . ?
Zn1 N2 C9 C11 -31.23(16) . . . . ?
C8 N2 C10 C16 -145.27(14) . . . . ?
C9 N2 C10 C16 85.75(17) . . . . ?
Zn1 N2 C10 C16 -29.15(16) . . . . ?
C15 N3 C11 C12 -0.4(3) . . . . ?
Zn1 N3 C11 C12 177.33(14) . . . . ?
C15 N3 C11 C9 174.97(15) . . . . ?
Zn1 N3 C11 C9 -7.31(19) . . . . ?
N2 C9 C11 N3 27.7(2) . . . . ?
N2 C9 C11 C12 -156.94(17) . . . . ?
N3 C11 C12 C13 1.2(3) . . . . ?
C9 C11 C12 C13 -173.99(18) . . . . ?
C11 C12 C13 C14 -0.7(3) . . . . ?
C12 C13 C14 C15 -0.4(3) . . . . ?
C11 N3 C15 C14 -0.9(3) . . . . ?
Zn1 N3 C15 C14 -178.34(14) . . . . ?
C13 C14 C15 N3 1.3(3) . . . . ?
C20 N4 C16 C17 -1.9(3) . . . . ?
Zn1 N4 C16 C17 174.47(16) . . . . ?
C20 N4 C16 C10 173.54(16) . . . . ?
Zn1 N4 C16 C10 -10.0(2) . . . . ?
N2 C10 C16 N4 27.8(2) . . . . ?
N2 C10 C16 C17 -156.69(18) . . . . ?
N4 C16 C17 C18 2.4(3) . . . . ?
C10 C16 C17 C18 -172.9(2) . . . . ?
C16 C17 C18 C19 -0.7(4) . . . . ?
C17 C18 C19 C20 -1.5(4) . . . . ?
C16 N4 C20 C19 -0.3(3) . . . . ?
Zn1 N4 C20 C19 -176.38(15) . . . . ?
C18 C19 C20 N4 2.0(3) . . . . ?
Zn1 N5 C21 C22 -94(13) . . . . ?
